data_4077229
loop_
_publ_author_name
'Greidanus, Grace'
'McDonald, Robert'
'Stryker, Jeffrey M.'

_publ_section_title
;
 Crystallographic Investigation of Substituted Allyl and Titanacyclobutane
 Complexes of Bis(2-N,N-dialkylaminoindenyl)titanium. Structure and
 Reactivity as a Function of the Dialkylamino Substituents
;
_journal_issue 12
_journal_name_full Organometallics
_journal_page_first 2492
_journal_paper_doi 10.1021/om000799n
_journal_volume 20
_journal_year 2001
_chemical_formula_sum 'C30 H40 Cl2 Li N2 O2 Ti'
_chemical_formula_weight 586.38
_space_group_IT_number 15
_symmetry_cell_setting monoclinic
_symmetry_space_group_name_Hall '-C 2yc'
_symmetry_space_group_name_H-M 'C 1 2/c 1'
_atom_sites_solution_hydrogens geom
_atom_sites_solution_primary direct
_atom_sites_solution_secondary difmap
_audit_creation_method 'manual editing of SHELXL template'
_cell_angle_alpha 90.00
_cell_angle_beta 109.2334(19)
_cell_angle_gamma 90.00
_cell_formula_units_Z 4
_cell_length_a 16.0060(15)
_cell_length_b 11.6875(12)
_cell_length_c 17.1235(15)
_cell_measurement_reflns_used 3984
_cell_measurement_temperature 193(2)
_cell_measurement_theta_max 26.34
_cell_measurement_theta_min 2.31
_cell_volume 3024.5(5)
_computing_cell_refinement 'Bruker SMART'
_computing_data_collection 'Bruker SMART'
_computing_data_reduction 'Bruker SHELXTL'
_computing_molecular_graphics 'Bruker SHELXTL'
_computing_publication_material 'Bruker SHELXTL'
_computing_structure_refinement 'SHELXL-97 (Sheldrick, 1997)'
_computing_structure_solution 'SHELXS-97 (Sheldrick, 1990)'
_diffrn_ambient_temperature 193(2)
_diffrn_measured_fraction_theta_full 0.997
_diffrn_measured_fraction_theta_max 0.997
_diffrn_measurement_device_type 'CCD area detector'
_diffrn_measurement_method 'phi and omega scans'
_diffrn_radiation_monochromator graphite
_diffrn_radiation_source 'fine-focus rotating anode'
_diffrn_radiation_type MoK\a
_diffrn_radiation_wavelength 0.71073
_diffrn_reflns_av_R_equivalents 0.0411
_diffrn_reflns_av_sigmaI/netI 0.0466
_diffrn_reflns_limit_h_max 17
_diffrn_reflns_limit_h_min -20
_diffrn_reflns_limit_k_max 14
_diffrn_reflns_limit_k_min -14
_diffrn_reflns_limit_l_max 21
_diffrn_reflns_limit_l_min -8
_diffrn_reflns_number 7268
_diffrn_reflns_theta_full 26.37
_diffrn_reflns_theta_max 26.37
_diffrn_reflns_theta_min 2.20
_exptl_absorpt_coefficient_mu 0.488
_exptl_absorpt_correction_T_max 0.9348
_exptl_absorpt_correction_T_min 0.8400
_exptl_absorpt_correction_type SADABS
_exptl_crystal_colour yellow
_exptl_crystal_density_diffrn 1.288
_exptl_crystal_density_method 'not measured'
_exptl_crystal_description rod
_exptl_crystal_F_000 1236
_exptl_crystal_size_max 0.37
_exptl_crystal_size_mid 0.14
_exptl_crystal_size_min 0.14
_refine_diff_density_max 0.391
_refine_diff_density_min -0.317
_refine_diff_density_rms 0.053
_refine_ls_extinction_method none
_refine_ls_goodness_of_fit_ref 1.039
_refine_ls_hydrogen_treatment mixed
_refine_ls_matrix_type full
_refine_ls_number_parameters 175
_refine_ls_number_reflns 3094
_refine_ls_number_restraints 0
_refine_ls_restrained_S_all 1.039
_refine_ls_R_factor_all 0.0549
_refine_ls_R_factor_gt 0.0411
_refine_ls_shift/su_max 0.006
_refine_ls_shift/su_mean 0.001
_refine_ls_structure_factor_coef Fsqd
_refine_ls_weighting_details 'calc w=1/[\s^2^(Fo^2^)+(0.0562P)^2^+1.6051P] where P=(Fo^2^+2Fc^2^)/3'
_refine_ls_weighting_scheme calc
_refine_ls_wR_factor_gt 0.1033
_refine_ls_wR_factor_ref 0.1104
_reflns_number_gt 2495
_reflns_number_total 3094
_reflns_threshold_expression >2sigma(I)
_cod_data_source_file om000799n.cif
_cod_data_source_block jms0027
_cod_depositor_comments
;
The following automatic conversions were performed:

'_symmetry_cell_setting' value 'Monoclinic' changed to 'monoclinic'
according to /home/saulius/struct/CIF-dictionaries/cif_core.dic
dictionary named 'cif_core.dic' version 2.4.2 from 2011-04-26.

Automatic conversion script
Id: cif_fix_values 1715 2011-07-08 13:25:40Z adriana 
;
_cod_original_sg_symbol_H-M C2/c
_cod_database_code 4077229

loop_
_symmetry_equiv_pos_as_xyz
'x, y, z'
'-x, y, -z+1/2'
'x+1/2, y+1/2, z'
'-x+1/2, y+1/2, -z+1/2'
'-x, -y, -z'
'x, -y, z-1/2'
'-x+1/2, -y+1/2, -z'
'x+1/2, -y+1/2, z-1/2'

loop_
_atom_site_label
_atom_site_type_symbol
_atom_site_fract_x
_atom_site_fract_y
_atom_site_fract_z
_atom_site_U_iso_or_equiv
_atom_site_adp_type
_atom_site_occupancy
_atom_site_symmetry_multiplicity
_atom_site_calc_flag
_atom_site_refinement_flags
Ti Ti 0.0000 -0.13221(4) 0.2500 0.02204(15) Uani 1 2 d S
Cl Cl 0.11135(3) 0.02670(5) 0.26989(3) 0.03582(17) Uani 1 1 d .
O O 0.01251(14) 0.25774(19) 0.34202(13) 0.0673(6) Uani 1 1 d .
N N -0.17021(12) -0.11252(17) 0.05677(11) 0.0368(4) Uani 1 1 d .
C11 C 0.06185(14) -0.19098(19) 0.14558(12) 0.0299(5) Uani 1 1 d .
C12 C -0.00534(14) -0.10688(19) 0.11020(12) 0.0299(5) Uani 1 1 d .
H12 H 0.0040 -0.0327 0.0852 0.036 Uiso 1 1 calc R
C13 C -0.08891(14) -0.15788(18) 0.09955(12) 0.0299(5) Uani 1 1 d .
C14 C -0.07363(14) -0.26439(18) 0.14196(12) 0.0288(5) Uani 1 1 d .
H14 H -0.1206 -0.3199 0.1436 0.035 Uiso 1 1 calc R
C15 C 0.01868(15) -0.28989(18) 0.16357(12) 0.0296(5) Uani 1 1 d .
C16 C 0.06949(17) -0.3900(2) 0.19348(13) 0.0380(5) Uani 1 1 d .
H16 H 0.0419 -0.4574 0.2042 0.046 Uiso 1 1 calc R
C17 C 0.15881(18) -0.3882(2) 0.20664(15) 0.0457(6) Uani 1 1 d .
H17 H 0.1925 -0.4557 0.2256 0.055 Uiso 1 1 calc R
C18 C 0.20158(17) -0.2894(2) 0.19286(15) 0.0463(6) Uani 1 1 d .
H18 H 0.2638 -0.2904 0.2042 0.056 Uiso 1 1 calc R
C19 C 0.15468(16) -0.1913(2) 0.16323(14) 0.0397(6) Uani 1 1 d .
H19 H 0.1842 -0.1244 0.1547 0.048 Uiso 1 1 calc R
C21 C -0.24735(16) -0.1491(2) 0.07744(16) 0.0453(6) Uani 1 1 d .
H21A H -0.2457 -0.2324 0.0847 0.054 Uiso 1 1 calc R
H21B H -0.3013 -0.1276 0.0327 0.054 Uiso 1 1 calc R
H21C H -0.2469 -0.1120 0.1289 0.054 Uiso 1 1 calc R
C22 C -0.17489(19) -0.0015(3) 0.01804(17) 0.0543(7) Uani 1 1 d .
H22A H -0.1680 0.0586 0.0596 0.065 Uiso 1 1 calc R
H22B H -0.2324 0.0069 -0.0256 0.065 Uiso 1 1 calc R
H22C H -0.1275 0.0050 -0.0061 0.065 Uiso 1 1 calc R
C31 C -0.0389(3) 0.2527(3) 0.3962(2) 0.0846(13) Uani 1 1 d .
H31A H -0.0248 0.1824 0.4303 0.102 Uiso 1 1 calc R
H31B H -0.1028 0.2526 0.3640 0.102 Uiso 1 1 calc R
C32 C -0.0159(2) 0.3543(2) 0.44877(15) 0.0482(6) Uani 1 1 d .
H32A H -0.0214 0.3394 0.5038 0.058 Uiso 1 1 calc R
H32B H -0.0542 0.4198 0.4229 0.058 Uiso 1 1 calc R
C33 C 0.0785(2) 0.3767(3) 0.4556(2) 0.0761(10) Uani 1 1 d .
H33A H 0.0905 0.4599 0.4574 0.091 Uiso 1 1 calc R
H33B H 0.1194 0.3408 0.5061 0.091 Uiso 1 1 calc R
C34 C 0.0893(2) 0.3243(3) 0.37952(19) 0.0576(7) Uani 1 1 d .
H34A H 0.0951 0.3847 0.3411 0.069 Uiso 1 1 calc R
H34B H 0.1428 0.2755 0.3944 0.069 Uiso 1 1 calc R
Li Li 0.0000 0.1571(5) 0.2500 0.0409(13) Uani 1 2 d S

loop_
_atom_site_aniso_label
_atom_site_aniso_U_11
_atom_site_aniso_U_22
_atom_site_aniso_U_33
_atom_site_aniso_U_23
_atom_site_aniso_U_13
_atom_site_aniso_U_12
Ti 0.0178(3) 0.0228(3) 0.0259(3) 0.000 0.0078(2) 0.000
Cl 0.0250(3) 0.0315(3) 0.0483(3) 0.0042(2) 0.0085(2) -0.0071(2)
O 0.0705(14) 0.0740(14) 0.0750(13) -0.0423(11) 0.0478(12) -0.0291(11)
N 0.0243(10) 0.0469(12) 0.0341(9) 0.0039(9) 0.0028(8) 0.0047(8)
C11 0.0294(12) 0.0366(12) 0.0266(10) 0.0020(9) 0.0132(9) 0.0043(9)
C12 0.0269(11) 0.0356(12) 0.0288(10) 0.0054(9) 0.0114(9) 0.0036(9)
C13 0.0275(12) 0.0377(12) 0.0247(9) -0.0018(9) 0.0086(9) 0.0016(9)
C14 0.0278(11) 0.0295(11) 0.0292(10) -0.0040(9) 0.0095(9) -0.0024(9)
C15 0.0332(12) 0.0315(11) 0.0257(9) -0.0024(8) 0.0120(9) 0.0042(9)
C16 0.0493(15) 0.0315(12) 0.0361(12) -0.0025(10) 0.0180(11) 0.0100(10)
C17 0.0488(16) 0.0457(15) 0.0452(13) 0.0030(11) 0.0191(12) 0.0234(12)
C18 0.0329(13) 0.0577(17) 0.0518(14) 0.0017(12) 0.0186(12) 0.0156(12)
C19 0.0313(13) 0.0500(15) 0.0441(13) 0.0040(11) 0.0207(11) 0.0060(11)
C21 0.0251(12) 0.0595(16) 0.0474(14) -0.0077(12) 0.0067(11) -0.0008(11)
C22 0.0406(15) 0.0641(18) 0.0490(15) 0.0208(13) 0.0023(12) 0.0141(13)
C31 0.091(3) 0.091(3) 0.102(3) -0.052(2) 0.073(2) -0.042(2)
C32 0.0597(17) 0.0507(16) 0.0392(13) -0.0041(11) 0.0231(13) 0.0019(13)
C33 0.057(2) 0.108(3) 0.0624(19) -0.0334(19) 0.0179(16) -0.0171(19)
C34 0.0504(17) 0.0526(17) 0.0774(19) -0.0150(15) 0.0312(15) -0.0077(14)
Li 0.054(4) 0.035(3) 0.041(3) 0.000 0.024(3) 0.000

loop_
_atom_type_symbol
_atom_type_description
_atom_type_scat_dispersion_real
_atom_type_scat_dispersion_imag
_atom_type_scat_source
C C 0.0033 0.0016 'International Tables Vol C Tables 4.2.6.8 and 6.1.1.4'
H H 0.0000 0.0000 'International Tables Vol C Tables 4.2.6.8 and 6.1.1.4'
Li Li -0.0003 0.0001 'International Tables Vol C Tables 4.2.6.8 and 6.1.1.4'
N N 0.0061 0.0033 'International Tables Vol C Tables 4.2.6.8 and 6.1.1.4'
O O 0.0106 0.0060 'International Tables Vol C Tables 4.2.6.8 and 6.1.1.4'
Cl Cl 0.1484 0.1585 'International Tables Vol C Tables 4.2.6.8 and 6.1.1.4'
Ti Ti 0.2776 0.4457 'International Tables Vol C Tables 4.2.6.8 and 6.1.1.4'

loop_
_geom_angle_atom_site_label_1
_geom_angle_atom_site_label_2
_geom_angle_atom_site_label_3
_geom_angle
_geom_angle_site_symmetry_1
_geom_angle_site_symmetry_3
C12 Ti C12 165.74(11) 2 .
C12 Ti C14 134.39(7) 2 .
C12 Ti C14 57.33(7) . .
C12 Ti C14 57.33(7) 2 2
C12 Ti C14 134.39(7) . 2
C14 Ti C14 99.88(10) . 2
C12 Ti C11 153.08(7) 2 .
C12 Ti C11 34.82(7) . .
C14 Ti C11 57.48(7) . .
C14 Ti C11 99.84(7) 2 .
C12 Ti C11 34.82(7) 2 2
C12 Ti C11 153.08(7) . 2
C14 Ti C11 99.84(7) . 2
C14 Ti C11 57.48(7) 2 2
C11 Ti C11 146.90(11) . 2
C12 Ti C15 136.93(7) 2 .
C12 Ti C15 57.09(7) . .
C14 Ti C15 34.37(7) . .
C14 Ti C15 81.63(7) 2 .
C11 Ti C15 34.29(7) . .
C11 Ti C15 113.35(7) 2 .
C12 Ti C15 57.09(7) 2 2
C12 Ti C15 136.93(7) . 2
C14 Ti C15 81.63(7) . 2
C14 Ti C15 34.37(7) 2 2
C11 Ti C15 113.35(7) . 2
C11 Ti C15 34.29(7) 2 2
C15 Ti C15 82.06(10) . 2
C12 Ti C13 149.66(7) 2 .
C12 Ti C13 33.54(7) . .
C14 Ti C13 33.49(7) . .
C14 Ti C13 132.89(7) 2 .
C11 Ti C13 55.88(7) . .
C11 Ti C13 119.54(7) 2 .
C15 Ti C13 55.31(7) . .
C15 Ti C13 112.92(7) 2 .
C12 Ti C13 33.54(7) 2 2
C12 Ti C13 149.66(7) . 2
C14 Ti C13 132.89(7) . 2
C14 Ti C13 33.49(7) 2 2
C11 Ti C13 119.54(7) . 2
C11 Ti C13 55.88(7) 2 2
C15 Ti C13 112.92(7) . 2
C15 Ti C13 55.31(7) 2 2
C13 Ti C13 166.31(10) . 2
C12 Ti Cl 89.02(5) 2 .
C12 Ti Cl 80.44(6) . .
C14 Ti Cl 136.45(5) . .
C14 Ti Cl 102.97(5) 2 .
C11 Ti Cl 82.25(6) . .
C11 Ti Cl 123.71(5) 2 .
C15 Ti Cl 114.57(5) . .
C15 Ti Cl 134.17(5) 2 .
C13 Ti Cl 111.26(5) . .
C13 Ti Cl 79.23(5) 2 .
C12 Ti Cl 80.44(6) 2 2
C12 Ti Cl 89.02(5) . 2
C14 Ti Cl 102.97(5) . 2
C14 Ti Cl 136.45(5) 2 2
C11 Ti Cl 123.71(5) . 2
C11 Ti Cl 82.25(6) 2 2
C15 Ti Cl 134.17(5) . 2
C15 Ti Cl 114.57(5) 2 2
C13 Ti Cl 79.23(5) . 2
C13 Ti Cl 111.26(5) 2 2
Cl Ti Cl 84.97(3) . 2
Li Cl Ti 89.39(11) . .
C34 O C31 109.1(2) . .
C34 O Li 123.21(16) . .
C31 O Li 125.44(19) . .
C13 N C22 119.2(2) . .
C13 N C21 119.18(19) . .
C22 N C21 117.0(2) . .
C19 C11 C15 119.9(2) . .
C19 C11 C12 132.8(2) . .
C15 C11 C12 107.23(19) . .
C19 C11 Ti 120.07(15) . .
C15 C11 Ti 74.06(11) . .
C12 C11 Ti 71.60(11) . .
C13 C12 C11 108.05(19) . .
C13 C12 Ti 78.33(11) . .
C11 C12 Ti 73.58(11) . .
N C13 C12 126.4(2) . .
N C13 C14 125.8(2) . .
C12 C13 C14 107.80(19) . .
N C13 Ti 128.12(14) . .
C12 C13 Ti 68.13(11) . .
C14 C13 Ti 68.73(11) . .
C13 C14 C15 107.68(18) . .
C13 C14 Ti 77.78(12) . .
C15 C14 Ti 74.45(12) . .
C16 C15 C14 133.2(2) . .
C16 C15 C11 118.9(2) . .
C14 C15 C11 107.86(18) . .
C16 C15 Ti 124.93(14) . .
C14 C15 Ti 71.19(11) . .
C11 C15 Ti 71.65(11) . .
C17 C16 C15 119.3(2) . .
C16 C17 C18 121.6(2) . .
C19 C18 C17 120.8(2) . .
C18 C19 C11 119.3(2) . .
O C31 C32 106.5(2) . .
C31 C32 C33 103.4(2) . .
C34 C33 C32 105.2(2) . .
O C34 C33 106.7(2) . .
O Li O 104.6(3) . 2
O Li Cl 113.31(6) . 2
O Li Cl 114.86(8) 2 2
O Li Cl 114.86(8) . .
O Li Cl 113.31(6) 2 .
Cl Li Cl 96.3(2) 2 .

loop_
_geom_bond_atom_site_label_1
_geom_bond_atom_site_label_2
_geom_bond_distance
_geom_bond_site_symmetry_2
Ti C12 2.3855(19) 2
Ti C12 2.3855(19) .
Ti C14 2.400(2) .
Ti C14 2.400(2) 2
Ti C11 2.4114(19) .
Ti C11 2.4114(18) 2
Ti C15 2.443(2) .
Ti C15 2.443(2) 2
Ti C13 2.517(2) .
Ti C13 2.517(2) 2
Ti Cl 2.5184(6) .
Ti Cl 2.5184(6) 2
Cl Li 2.284(4) .
O C34 1.416(3) .
O C31 1.429(3) .
O Li 1.923(4) .
N C13 1.372(3) .
N C22 1.448(3) .
N C21 1.456(3) .
C11 C19 1.415(3) .
C11 C15 1.431(3) .
C11 C12 1.435(3) .
C12 C13 1.420(3) .
C13 C14 1.421(3) .
C14 C15 1.431(3) .
C15 C16 1.420(3) .
C16 C17 1.372(4) .
C17 C18 1.402(4) .
C18 C19 1.373(3) .
C31 C32 1.462(4) .
C32 C33 1.500(4) .
C33 C34 1.499(4) .
Li O 1.923(4) 2
Li Cl 2.284(4) 2

loop_
_geom_torsion_atom_site_label_1
_geom_torsion_atom_site_label_2
_geom_torsion_atom_site_label_3
_geom_torsion_atom_site_label_4
_geom_torsion
_geom_torsion_site_symmetry_1
_geom_torsion_site_symmetry_4
C12 Ti Cl Li -80.49(6) 2 .
C12 Ti Cl Li 89.86(5) . .
C14 Ti Cl Li 103.56(8) . .
C14 Ti Cl Li -136.58(5) 2 .
C11 Ti Cl Li 125.04(5) . .
C11 Ti Cl Li -77.21(7) 2 .
C15 Ti Cl Li 136.80(6) . .
C15 Ti Cl Li -119.77(7) 2 .
C13 Ti Cl Li 76.38(5) . .
C13 Ti Cl Li -112.79(5) 2 .
Cl Ti Cl Li 0.0 2 .
C12 Ti C11 C19 -27.1(3) 2 .
C12 Ti C11 C19 129.5(2) . .
C14 Ti C11 C19 -152.3(2) . .
C14 Ti C11 C19 -56.83(19) 2 .
C11 Ti C11 C19 -99.70(18) 2 .
C15 Ti C11 C19 -115.7(2) . .
C15 Ti C11 C19 -89.94(19) 2 .
C13 Ti C11 C19 167.4(2) . .
C13 Ti C11 C19 -27.8(2) 2 .
Cl Ti C11 C19 45.08(18) . .
Cl Ti C11 C19 123.70(17) 2 .
C12 Ti C11 C15 88.6(2) 2 .
C12 Ti C11 C15 -114.81(19) . .
C14 Ti C11 C15 -36.61(12) . .
C14 Ti C11 C15 58.90(13) 2 .
C11 Ti C11 C15 16.03(11) 2 .
C15 Ti C11 C15 25.79(18) 2 .
C13 Ti C11 C15 -76.90(13) . .
C13 Ti C11 C15 87.89(14) 2 .
Cl Ti C11 C15 160.81(12) . .
Cl Ti C11 C15 -120.57(11) 2 .
C12 Ti C11 C12 -156.57(19) 2 .
C14 Ti C11 C12 78.20(13) . .
C14 Ti C11 C12 173.71(13) 2 .
C11 Ti C11 C12 130.84(13) 2 .
C15 Ti C11 C12 114.81(19) . .
C15 Ti C11 C12 140.60(12) 2 .
C13 Ti C11 C12 37.91(12) . .
C13 Ti C11 C12 -157.30(12) 2 .
Cl Ti C11 C12 -84.38(12) . .
Cl Ti C11 C12 -5.76(15) 2 .
C19 C11 C12 C13 174.2(2) . .
C15 C11 C12 C13 -5.4(2) . .
Ti C11 C12 C13 -71.47(14) . .
C19 C11 C12 Ti -114.3(2) . .
C15 C11 C12 Ti 66.03(13) . .
C12 Ti C12 C13 -113.96(12) 2 .
C14 Ti C12 C13 34.33(12) . .
C14 Ti C12 C13 104.31(14) 2 .
C11 Ti C12 C13 113.00(18) . .
C11 Ti C12 C13 -1.1(2) 2 .
C15 Ti C12 C13 75.47(13) . .
C15 Ti C12 C13 54.43(17) 2 .
C13 Ti C12 C13 154.66(19) 2 .
Cl Ti C12 C13 -156.85(13) . .
Cl Ti C12 C13 -71.79(12) 2 .
C12 Ti C12 C11 133.05(12) 2 .
C14 Ti C12 C11 -78.67(13) . .
C14 Ti C12 C11 -8.69(18) 2 .
C11 Ti C12 C11 -114.1(2) 2 .
C15 Ti C12 C11 -37.53(13) . .
C15 Ti C12 C11 -58.57(17) 2 .
C13 Ti C12 C11 -113.00(18) . .
C13 Ti C12 C11 41.7(2) 2 .
Cl Ti C12 C11 90.15(12) . .
Cl Ti C12 C11 175.21(12) 2 .
C22 N C13 C12 -0.5(3) . .
C21 N C13 C12 -155.8(2) . .
C22 N C13 C14 178.8(2) . .
C21 N C13 C14 23.5(3) . .
C22 N C13 Ti 89.0(2) . .
C21 N C13 Ti -66.3(3) . .
C11 C12 C13 N -169.74(19) . .
Ti C12 C13 N 122.0(2) . .
C11 C12 C13 C14 10.9(2) . .
Ti C12 C13 C14 -57.36(14) . .
C11 C12 C13 Ti 68.23(13) . .
C12 Ti C13 N 33.6(3) 2 .
C12 Ti C13 N -119.9(2) . .
C14 Ti C13 N 119.5(2) . .
C14 Ti C13 N 131.05(18) 2 .
C11 Ti C13 N -159.3(2) . .
C11 Ti C13 N 59.5(2) 2 .
C15 Ti C13 N 158.8(2) . .
C15 Ti C13 N 97.2(2) 2 .
C13 Ti C13 N 126.07(19) 2 .
Cl Ti C13 N -95.31(19) . .
Cl Ti C13 N -15.09(18) 2 .
C12 Ti C13 C12 153.5(2) 2 .
C14 Ti C13 C12 -120.64(18) . .
C14 Ti C13 C12 -109.06(14) 2 .
C11 Ti C13 C12 -39.42(12) . .
C11 Ti C13 C12 179.41(12) 2 .
C15 Ti C13 C12 -81.28(14) . .
C15 Ti C13 C12 -142.91(12) 2 .
C13 Ti C13 C12 -114.03(12) 2 .
Cl Ti C13 C12 24.58(13) . .
Cl Ti C13 C12 104.80(12) 2 .
C12 Ti C13 C14 -85.82(18) 2 .
C12 Ti C13 C14 120.64(18) . .
C14 Ti C13 C14 11.58(19) 2 .
C11 Ti C13 C14 81.23(13) . .
C11 Ti C13 C14 -59.95(14) 2 .
C15 Ti C13 C14 39.36(12) . .
C15 Ti C13 C14 -22.27(14) 2 .
C13 Ti C13 C14 6.61(11) 2 .
Cl Ti C13 C14 145.23(11) . .
Cl Ti C13 C14 -134.55(12) 2 .
N C13 C14 C15 168.50(19) . .
C12 C13 C14 C15 -12.1(2) . .
Ti C13 C14 C15 -69.08(13) . .
N C13 C14 Ti -122.4(2) . .
C12 C13 C14 Ti 56.99(14) . .
C12 Ti C14 C13 135.18(13) 2 .
C12 Ti C14 C13 -34.38(12) . .
C14 Ti C14 C13 -171.41(14) 2 .
C11 Ti C14 C13 -75.98(12) . .
C11 Ti C14 C13 130.16(12) 2 .
C15 Ti C14 C13 -112.51(17) . .
C15 Ti C14 C13 159.34(13) 2 .
C13 Ti C14 C13 -177.87(4) 2 .
Cl Ti C14 C13 -50.49(15) . .
Cl Ti C14 C13 45.92(12) 2 .
C12 Ti C14 C15 -112.31(13) 2 .
C12 Ti C14 C15 78.13(13) . .
C14 Ti C14 C15 -58.90(11) 2 .
C11 Ti C14 C15 36.53(11) . .
C11 Ti C14 C15 -117.33(12) 2 .
C15 Ti C14 C15 -88.15(14) 2 .
C13 Ti C14 C15 112.51(17) . .
C13 Ti C14 C15 -65.36(14) 2 .
Cl Ti C14 C15 62.02(14) . .
Cl Ti C14 C15 158.43(11) 2 .
C13 C14 C15 C16 -168.0(2) . .
Ti C14 C15 C16 120.7(2) . .
C13 C14 C15 C11 8.7(2) . .
Ti C14 C15 C11 -62.67(14) . .
C13 C14 C15 Ti 71.38(14) . .
C19 C11 C15 C16 -4.5(3) . .
C12 C11 C15 C16 175.21(18) . .
Ti C11 C15 C16 -120.40(18) . .
C19 C11 C15 C14 178.27(18) . .
C12 C11 C15 C14 -2.0(2) . .
Ti C11 C15 C14 62.37(13) . .
C19 C11 C15 Ti 115.90(19) . .
C12 C11 C15 Ti -64.39(13) . .
C12 Ti C15 C16 -25.6(2) 2 .
C12 Ti C15 C16 151.0(2) . .
C14 Ti C15 C16 -130.1(3) . .
C14 Ti C15 C16 -8.60(19) 2 .
C11 Ti C15 C16 112.9(3) . .
C11 Ti C15 C16 -57.7(2) 2 .
C15 Ti C15 C16 -43.32(16) 2 .
C13 Ti C15 C16 -168.4(2) . .
C13 Ti C15 C16 3.6(2) 2 .
Cl Ti C15 C16 91.90(19) . .
Cl Ti C15 C16 -160.06(16) 2 .
C12 Ti C15 C14 104.49(14) 2 .
C12 Ti C15 C14 -78.89(13) . .
C14 Ti C15 C14 121.49(13) 2 .
C11 Ti C15 C14 -117.02(17) . .
C11 Ti C15 C14 72.44(13) 2 .
C15 Ti C15 C14 86.77(13) 2 .
C13 Ti C15 C14 -38.31(11) . .
C13 Ti C15 C14 133.70(12) 2 .
Cl Ti C15 C14 -138.01(11) . .
Cl Ti C15 C14 -29.96(14) 2 .
C12 Ti C15 C11 -138.49(13) 2 .
C12 Ti C15 C11 38.12(12) . .
C14 Ti C15 C11 117.02(17) . .
C14 Ti C15 C11 -121.49(13) 2 .
C11 Ti C15 C11 -170.54(7) 2 .
C15 Ti C15 C11 -156.21(16) 2 .
C13 Ti C15 C11 78.70(13) . .
C13 Ti C15 C11 -109.29(12) 2 .
Cl Ti C15 C11 -20.99(13) . .
Cl Ti C15 C11 87.05(14) 2 .
C14 C15 C16 C17 178.3(2) . .
C11 C15 C16 C17 1.9(3) . .
Ti C15 C16 C17 -85.0(2) . .
C15 C16 C17 C18 1.3(3) . .
C16 C17 C18 C19 -1.9(4) . .
C17 C18 C19 C11 -0.8(3) . .
C15 C11 C19 C18 3.9(3) . .
C12 C11 C19 C18 -175.7(2) . .
Ti C11 C19 C18 92.0(2) . .
C34 O C31 C32 24.8(4) . .
Li O C31 C32 -172.0(3) . .
O C31 C32 C33 -30.5(4) . .
C31 C32 C33 C34 25.1(4) . .
C31 O C34 C33 -8.2(4) . .
Li O C34 C33 -171.9(3) . .
C32 C33 C34 O -10.9(4) . .
C34 O Li O -71.1(2) . 2
C31 O Li O 127.8(3) . 2
C34 O Li Cl 163.0(2) . 2
C31 O Li Cl 2.0(4) . 2
C34 O Li Cl 53.7(3) . .
C31 O Li Cl -107.3(3) . .
Ti Cl Li O 119.31(17) . .
Ti Cl Li O -120.52(18) . 2
Ti Cl Li Cl 0.0 . 2
